data_1540615
loop_
_publ_author_name
'Wagner, Frederic'
'Harms, Klaus'
'Koert, Ulrich'

_publ_section_title
;
 Hauser-Heck: Efficient Synthesis of \g-Aryl-\b-ketoesters en Route to
 Substituted Naphthalenes.
;
_journal_issue 22
_journal_name_full 'Organic letters'
_journal_page_first 5670
_journal_page_last 5673
_journal_paper_doi 10.1021/acs.orglett.5b02952
_journal_volume 17
_journal_year 2015
_chemical_formula_moiety 'C13 H10 N2 O7'
_chemical_formula_sum 'C13 H10 N2 O7'
_chemical_formula_weight 306.23
_space_group_crystal_system triclinic
_space_group_IT_number 2
_space_group_name_Hall '-P 1'
_space_group_name_H-M_alt 'P -1'
_symmetry_space_group_name_Hall '-P 1'
_symmetry_space_group_name_H-M 'P -1'
_atom_sites_solution_hydrogens mixed
_atom_sites_solution_primary direct
_atom_sites_solution_secondary difmap
_audit_creation_method SHELXL-2014/7
_cell_angle_alpha 92.463(3)
_cell_angle_beta 91.458(3)
_cell_angle_gamma 99.303(3)
_cell_formula_units_Z 2
_cell_length_a 6.4851(6)
_cell_length_b 8.2205(8)
_cell_length_c 12.0587(10)
_cell_measurement_reflns_used 5546
_cell_measurement_temperature 100(2)
_cell_measurement_theta_max 25.2669
_cell_measurement_theta_min 2.5135
_cell_volume 633.47(10)
_computing_cell_refinement 'BRUKER SAINT'
_computing_data_collection 'BRUKER APEX2 2014.9-0'
_computing_data_reduction 'SAINT V8.34A (Bruker AXS Inc., 2013)'
_computing_molecular_graphics 'DIAMOND (Crystal Impact)'
_computing_structure_refinement 'SHELXL-2014/7 (Sheldrick, 2014)'
_computing_structure_solution 'XT V2014/1 (Bruker AXS Inc., 2014)'
_diffrn_ambient_temperature 100(2)
_diffrn_detector_area_resol_mean 7.9
_diffrn_measured_fraction_theta_full 0.996
_diffrn_measured_fraction_theta_max 0.996
_diffrn_measurement_device_type 'Bruker D8 QUEST area detector'
_diffrn_measurement_method '\w and \f scans'
_diffrn_radiation_type MoK\a
_diffrn_radiation_wavelength 0.71073
_diffrn_reflns_av_R_equivalents 0.0228
_diffrn_reflns_av_unetI/netI 0.0167
_diffrn_reflns_laue_measured_fraction_full 0.996
_diffrn_reflns_laue_measured_fraction_max 0.996
_diffrn_reflns_limit_h_max 7
_diffrn_reflns_limit_h_min -7
_diffrn_reflns_limit_k_max 9
_diffrn_reflns_limit_k_min -9
_diffrn_reflns_limit_l_max 14
_diffrn_reflns_limit_l_min -11
_diffrn_reflns_number 10804
_diffrn_reflns_point_group_measured_fraction_full 0.996
_diffrn_reflns_point_group_measured_fraction_max 0.996
_diffrn_reflns_theta_full 25.242
_diffrn_reflns_theta_max 25.269
_diffrn_reflns_theta_min 2.514
_diffrn_source 'microfocus sealed X-ray tube'
_exptl_absorpt_coefficient_mu 0.133
_exptl_absorpt_correction_T_max 0.98
_exptl_absorpt_correction_T_min 0.91
_exptl_absorpt_correction_type numerical
_exptl_absorpt_process_details 'SADABS V2014/5 (Bruker AXS Inc.)'
_exptl_crystal_colour yellow
_exptl_crystal_density_diffrn 1.605
_exptl_crystal_density_method 'not measured'
_exptl_crystal_description block
_exptl_crystal_F_000 316
_exptl_crystal_size_max 0.54
_exptl_crystal_size_mid 0.32
_exptl_crystal_size_min 0.17
_refine_diff_density_max 0.300
_refine_diff_density_min -0.202
_refine_diff_density_rms 0.047
_refine_ls_extinction_method none
_refine_ls_goodness_of_fit_ref 1.076
_refine_ls_hydrogen_treatment mixed
_refine_ls_matrix_type full
_refine_ls_number_parameters 204
_refine_ls_number_reflns 2284
_refine_ls_number_restraints 0
_refine_ls_restrained_S_all 1.076
_refine_ls_R_factor_all 0.0395
_refine_ls_R_factor_gt 0.0328
_refine_ls_shift/su_max 0.000
_refine_ls_shift/su_mean 0.000
_refine_ls_structure_factor_coef Fsqd
_refine_ls_weighting_details 'w=1/[\s^2^(Fo^2^)+(0.0495P)^2^+0.2005P] where P=(Fo^2^+2Fc^2^)/3'
_refine_ls_weighting_scheme calc
_refine_ls_wR_factor_gt 0.0870
_refine_ls_wR_factor_ref 0.0914
_reflns_Friedel_coverage 0.000
_reflns_number_gt 2005
_reflns_number_total 2284
_reflns_threshold_expression 'I > 2\s(I)'
_cod_data_source_file ol5b02952_si_001.cif
_cod_data_source_block 38
_cod_database_code 1540615
_shelx_shelxl_version_number 2014/7
_shelx_space_group_comment
; 
The symmetry employed for this shelxl refinement is uniquely defined 
by the following loop, which should always be used as a source of 
symmetry information in preference to the above space-group names. 
They are only intended as comments. 
;
_shelx_estimated_absorpt_t_min 0.931
_shelx_estimated_absorpt_t_max 0.978

loop_
_space_group_symop_operation_xyz
'x, y, z'
'-x, -y, -z'

loop_
_atom_site_label
_atom_site_type_symbol
_atom_site_fract_x
_atom_site_fract_y
_atom_site_fract_z
_atom_site_U_iso_or_equiv
_atom_site_adp_type
_atom_site_occupancy
_atom_site_site_symmetry_order
_atom_site_calc_flag
_atom_site_refinement_flags_posn
_atom_site_refinement_flags_adp
O1 O 0.38060(15) 0.19461(12) 0.17540(8) 0.0215(2) Uani 1 1 d . .
O2 O 0.63932(15) 0.04249(12) 0.17935(8) 0.0230(2) Uani 1 1 d . .
O3 O 0.86324(15) 0.05350(12) 0.36576(9) 0.0214(2) Uani 1 1 d . .
O4 O 0.74852(17) 0.31390(14) 0.87053(9) 0.0303(3) Uani 1 1 d . .
O5 O 0.85312(16) 0.14980(13) 0.74808(9) 0.0293(3) Uani 1 1 d . .
O6 O 0.16207(16) 0.56091(13) 0.81982(9) 0.0281(3) Uani 1 1 d . .
O7 O -0.02143(15) 0.53126(12) 0.66519(8) 0.0227(2) Uani 1 1 d . .
N1 N 0.73948(17) 0.24823(14) 0.77715(10) 0.0193(3) Uani 1 1 d . .
N2 N 0.12918(17) 0.50785(13) 0.72365(10) 0.0186(3) Uani 1 1 d . .
C1 C 0.5286(2) 0.12984(16) 0.22623(12) 0.0181(3) Uani 1 1 d . .
C2 C 0.5460(2) 0.17162(15) 0.34711(11) 0.0166(3) Uani 1 1 d . .
C3 C 0.7150(2) 0.12928(15) 0.41241(11) 0.0163(3) Uani 1 1 d . .
C4 C 0.7319(2) 0.16429(15) 0.52525(11) 0.0162(3) Uani 1 1 d . .
H4 H 0.8458 0.1351 0.5667 0.019 Uiso 1 1 calc R U
C5 C 0.5826(2) 0.24282(15) 0.58034(11) 0.0154(3) Uani 1 1 d . .
C6 C 0.5824(2) 0.28863(16) 0.69649(11) 0.0168(3) Uani 1 1 d . .
C7 C 0.4379(2) 0.37284(16) 0.74228(12) 0.0176(3) Uani 1 1 d . .
H7 H 0.4460 0.4041 0.8192 0.021 Uiso 1 1 calc R U
C8 C 0.2778(2) 0.41219(15) 0.67373(11) 0.0166(3) Uani 1 1 d . .
C9 C 0.2608(2) 0.36878(15) 0.56319(11) 0.0162(3) Uani 1 1 d . .
H9 H 0.1479 0.3944 0.5191 0.019 Uiso 1 1 calc R U
C10 C 0.4123(2) 0.28554(15) 0.51470(11) 0.0154(3) Uani 1 1 d . .
C11 C 0.3984(2) 0.24719(15) 0.39946(11) 0.0163(3) Uani 1 1 d . .
H11 H 0.2844 0.2742 0.3569 0.020 Uiso 1 1 calc R U
C12 C 0.3448(2) 0.15205(19) 0.05637(11) 0.0248(3) Uani 1 1 d . .
H12A H 0.3123 0.0308 0.0432 0.030 Uiso 1 1 calc R U
H12B H 0.4710 0.1940 0.0151 0.030 Uiso 1 1 calc R U
C13 C 0.1640(3) 0.2309(2) 0.01874(13) 0.0332(4) Uani 1 1 d . .
H13A H 0.1313 0.2013 -0.0601 0.050 Uiso 1 1 calc R U
H13B H 0.2005 0.3511 0.0293 0.050 Uiso 1 1 calc R U
H13C H 0.0419 0.1919 0.0624 0.050 Uiso 1 1 calc R U
H3 H 0.821(3) 0.036(2) 0.2930(19) 0.050(6) Uiso 1 1 d . .

loop_
_atom_site_aniso_label
_atom_site_aniso_U_11
_atom_site_aniso_U_22
_atom_site_aniso_U_33
_atom_site_aniso_U_23
_atom_site_aniso_U_13
_atom_site_aniso_U_12
O1 0.0249(5) 0.0269(5) 0.0149(5) -0.0012(4) -0.0012(4) 0.0120(4)
O2 0.0267(5) 0.0252(5) 0.0193(6) -0.0028(4) 0.0012(4) 0.0115(4)
O3 0.0197(5) 0.0270(5) 0.0197(6) -0.0009(4) 0.0017(4) 0.0114(4)
O4 0.0319(6) 0.0429(6) 0.0181(6) -0.0063(5) -0.0060(4) 0.0151(5)
O5 0.0317(6) 0.0382(6) 0.0232(6) -0.0008(4) -0.0030(4) 0.0223(5)
O6 0.0280(6) 0.0371(6) 0.0204(6) -0.0076(4) 0.0019(4) 0.0110(5)
O7 0.0189(5) 0.0261(5) 0.0252(6) 0.0030(4) 0.0005(4) 0.0098(4)
N1 0.0180(6) 0.0233(6) 0.0164(6) 0.0024(5) -0.0001(5) 0.0029(5)
N2 0.0179(6) 0.0189(6) 0.0194(7) 0.0013(5) 0.0032(5) 0.0036(5)
C1 0.0183(7) 0.0165(7) 0.0197(8) 0.0015(5) 0.0004(5) 0.0033(5)
C2 0.0176(7) 0.0138(6) 0.0182(7) 0.0013(5) 0.0009(5) 0.0020(5)
C3 0.0147(7) 0.0130(6) 0.0216(8) 0.0012(5) 0.0026(5) 0.0026(5)
C4 0.0138(6) 0.0165(6) 0.0186(7) 0.0028(5) -0.0008(5) 0.0028(5)
C5 0.0148(6) 0.0125(6) 0.0183(7) 0.0022(5) 0.0004(5) 0.0000(5)
C6 0.0147(7) 0.0173(6) 0.0180(7) 0.0031(5) -0.0012(5) 0.0013(5)
C7 0.0189(7) 0.0175(7) 0.0159(7) 0.0007(5) 0.0012(5) 0.0008(5)
C8 0.0151(7) 0.0145(6) 0.0205(7) 0.0008(5) 0.0040(5) 0.0025(5)
C9 0.0146(6) 0.0144(6) 0.0195(7) 0.0029(5) -0.0001(5) 0.0020(5)
C10 0.0147(6) 0.0130(6) 0.0183(7) 0.0019(5) 0.0008(5) 0.0010(5)
C11 0.0162(7) 0.0143(6) 0.0187(7) 0.0024(5) -0.0010(5) 0.0028(5)
C12 0.0310(8) 0.0337(8) 0.0123(7) -0.0024(6) -0.0010(6) 0.0141(6)
C13 0.0374(9) 0.0469(10) 0.0198(8) -0.0026(7) -0.0043(7) 0.0224(8)

loop_
_atom_type_symbol
_atom_type_description
_atom_type_scat_dispersion_real
_atom_type_scat_dispersion_imag
_atom_type_scat_source
C C 0.0033 0.0016 'International Tables Vol C Tables 4.2.6.8 and 6.1.1.4'
H H 0.0000 0.0000 'International Tables Vol C Tables 4.2.6.8 and 6.1.1.4'
N N 0.0061 0.0033 'International Tables Vol C Tables 4.2.6.8 and 6.1.1.4'
O O 0.0106 0.0060 'International Tables Vol C Tables 4.2.6.8 and 6.1.1.4'

loop_
_geom_angle_atom_site_label_1
_geom_angle_atom_site_label_2
_geom_angle_atom_site_label_3
_geom_angle
C1 O1 C12 116.59(10)
C3 O3 H3 104.4(13)
O4 N1 O5 123.07(11)
O4 N1 C6 118.17(11)
O5 N1 C6 118.76(11)
O6 N2 O7 123.96(11)
O6 N2 C8 118.40(11)
O7 N2 C8 117.64(11)
O2 C1 O1 124.06(13)
O2 C1 C2 122.98(12)
O1 C1 C2 112.96(11)
C11 C2 C3 118.62(13)
C11 C2 C1 121.15(12)
C3 C2 C1 120.21(12)
O3 C3 C4 117.65(12)
O3 C3 C2 121.25(12)
C4 C3 C2 121.10(12)
C3 C4 C5 121.09(12)
C3 C4 H4 119.5
C5 C4 H4 119.5
C4 C5 C6 127.00(12)
C4 C5 C10 117.90(12)
C6 C5 C10 115.09(11)
C7 C6 C5 123.27(12)
C7 C6 N1 114.12(12)
C5 C6 N1 122.62(11)
C6 C7 C8 118.73(13)
C6 C7 H7 120.6
C8 C7 H7 120.6
C9 C8 C7 122.21(12)
C9 C8 N2 119.95(12)
C7 C8 N2 117.81(12)
C8 C9 C10 119.43(12)
C8 C9 H9 120.3
C10 C9 H9 120.3
C11 C10 C9 119.07(12)
C11 C10 C5 119.71(12)
C9 C10 C5 121.20(12)
C2 C11 C10 121.56(12)
C2 C11 H11 119.2
C10 C11 H11 119.2
O1 C12 C13 106.99(11)
O1 C12 H12A 110.3
C13 C12 H12A 110.3
O1 C12 H12B 110.3
C13 C12 H12B 110.3
H12A C12 H12B 108.6
C12 C13 H13A 109.5
C12 C13 H13B 109.5
H13A C13 H13B 109.5
C12 C13 H13C 109.5
H13A C13 H13C 109.5
H13B C13 H13C 109.5

loop_
_geom_bond_atom_site_label_1
_geom_bond_atom_site_label_2
_geom_bond_distance
O1 C1 1.3205(16)
O1 C12 1.4663(17)
O2 C1 1.2260(16)
O3 C3 1.3490(15)
O3 H3 0.91(2)
O4 N1 1.2235(15)
O5 N1 1.2257(15)
O6 N2 1.2225(15)
O7 N2 1.2351(15)
N1 C6 1.4765(17)
N2 C8 1.4639(16)
C1 C2 1.480(2)
C2 C11 1.3748(18)
C2 C3 1.4300(18)
C3 C4 1.377(2)
C4 C5 1.4114(18)
C4 H4 0.9500
C5 C6 1.4348(19)
C5 C10 1.4407(18)
C6 C7 1.3662(19)
C7 C8 1.3979(19)
C7 H7 0.9500
C8 C9 1.3620(19)
C9 C10 1.4096(18)
C9 H9 0.9500
C10 C11 1.4090(19)
C11 H11 0.9500
C12 C13 1.498(2)
C12 H12A 0.9900
C12 H12B 0.9900
C13 H13A 0.9800
C13 H13B 0.9800
C13 H13C 0.9800

loop_
_geom_hbond_atom_site_label_D
_geom_hbond_atom_site_label_H
_geom_hbond_atom_site_label_A
_geom_hbond_distance_DH
_geom_hbond_distance_HA
_geom_hbond_distance_DA
_geom_hbond_angle_DHA
O3 H3 O2 0.91(2) 1.79(2) 2.6351(14) 152.6(19)

loop_
_geom_torsion_atom_site_label_1
_geom_torsion_atom_site_label_2
_geom_torsion_atom_site_label_3
_geom_torsion_atom_site_label_4
_geom_torsion
C12 O1 C1 O2 2.41(19)
C12 O1 C1 C2 -176.78(11)
O2 C1 C2 C11 -169.44(12)
O1 C1 C2 C11 9.76(18)
O2 C1 C2 C3 8.7(2)
O1 C1 C2 C3 -172.07(11)
C11 C2 C3 O3 179.34(11)
C1 C2 C3 O3 1.12(19)
C11 C2 C3 C4 -0.57(19)
C1 C2 C3 C4 -178.78(12)
O3 C3 C4 C5 -179.76(11)
C2 C3 C4 C5 0.15(19)
C3 C4 C5 C6 -179.01(12)
C3 C4 C5 C10 -0.12(18)
C4 C5 C6 C7 176.22(12)
C10 C5 C6 C7 -2.70(19)
C4 C5 C6 N1 -3.9(2)
C10 C5 C6 N1 177.23(11)
O4 N1 C6 C7 -11.53(17)
O5 N1 C6 C7 167.82(12)
O4 N1 C6 C5 168.54(12)
O5 N1 C6 C5 -12.11(18)
C5 C6 C7 C8 2.1(2)
N1 C6 C7 C8 -177.82(11)
C6 C7 C8 C9 0.3(2)
C6 C7 C8 N2 -177.74(11)
O6 N2 C8 C9 -171.83(12)
O7 N2 C8 C9 7.51(18)
O6 N2 C8 C7 6.24(18)
O7 N2 C8 C7 -174.42(11)
C7 C8 C9 C10 -1.9(2)
N2 C8 C9 C10 176.11(11)
C8 C9 C10 C11 -177.38(12)
C8 C9 C10 C5 1.15(19)
C4 C5 C10 C11 0.52(18)
C6 C5 C10 C11 179.54(11)
C4 C5 C10 C9 -178.00(12)
C6 C5 C10 C9 1.02(17)
C3 C2 C11 C10 0.98(19)
C1 C2 C11 C10 179.18(11)
C9 C10 C11 C2 177.57(12)
C5 C10 C11 C2 -0.98(19)
C1 O1 C12 C13 176.85(12)
